data_7244011
loop_
_publ_author_name
'Giustra, Zachary X.'
'Chen, Gang'
'Vasiliu, Monica'
'Karkamkar, Abhijeet'
'Autrey, Tom'
'Dixon, David A.'
'Liu, Shih-Yuan'

_publ_section_title
;
 A comparison of hydrogen release kinetics from 5- and 6-membered
 1,2-BN-cycloalkanes
;
_journal_issue 54
_journal_name_full 'RSC Advances'
_journal_page_first 34132
_journal_page_last 34136
_journal_paper_doi 10.1039/D1RA07477F
_journal_volume 11
_journal_year 2021
_chemical_formula_sum 'C4 H12 B N'
_chemical_formula_weight 84.96
_space_group_IT_number 61
_space_group_name_Hall '-P 2ac 2ab'
_space_group_name_H-M_alt 'P b c a'
_symmetry_cell_setting orthorhombic
_symmetry_space_group_name_H-M 'P b c a'
_atom_sites_solution_hydrogens difmap
_atom_sites_solution_primary direct
_atom_sites_solution_secondary difmap
_audit_creation_method SHELXLTL
_audit_update_record
;
2021-08-16 deposited with the CCDC.	2021-10-12 downloaded from the CCDC.
;
_cell_angle_alpha 90.00
_cell_angle_beta 90.00
_cell_angle_gamma 90.00
_cell_formula_units_Z 8
_cell_length_a 7.078(7)
_cell_length_b 9.187(9)
_cell_length_c 18.233(18)
_cell_measurement_reflns_used 702
_cell_measurement_temperature 193(2)
_cell_measurement_theta_max 19.23
_cell_measurement_theta_min 3.64
_cell_volume 1186(2)
_computing_cell_refinement 'Bruker SAINT'
_computing_data_collection 'Bruker SMART'
_computing_data_reduction 'Bruker SAINT'
_computing_molecular_graphics 'Bruker SHELXTL'
_computing_publication_material 'Bruker SHELXTL'
_computing_structure_refinement 'Bruker SHELXTL'
_computing_structure_solution 'Bruker SHELXTL'
_diffrn_ambient_temperature 193(2)
_diffrn_measured_fraction_theta_full 0.999
_diffrn_measured_fraction_theta_max 0.999
_diffrn_measurement_device_type 'Bruker Apex CCD area detector'
_diffrn_measurement_method 'phi and omega scans'
_diffrn_radiation_monochromator graphite
_diffrn_radiation_source 'fine-focus sealed tube'
_diffrn_radiation_type MoK\a
_diffrn_radiation_wavelength 0.71073
_diffrn_reflns_av_R_equivalents 0.1638
_diffrn_reflns_av_sigmaI/netI 0.1059
_diffrn_reflns_limit_h_max 8
_diffrn_reflns_limit_h_min -8
_diffrn_reflns_limit_k_max 10
_diffrn_reflns_limit_k_min -10
_diffrn_reflns_limit_l_max 21
_diffrn_reflns_limit_l_min -21
_diffrn_reflns_number 7701
_diffrn_reflns_theta_full 24.99
_diffrn_reflns_theta_max 24.99
_diffrn_reflns_theta_min 2.23
_exptl_absorpt_coefficient_mu 0.054
_exptl_absorpt_correction_T_max 0.9989
_exptl_absorpt_correction_T_min 0.9856
_exptl_absorpt_correction_type multi-scan
_exptl_absorpt_process_details SADABS
_exptl_crystal_colour colorless
_exptl_crystal_density_diffrn 0.952
_exptl_crystal_density_method 'not measured'
_exptl_crystal_description plate
_exptl_crystal_F_000 384
_exptl_crystal_size_max 0.27
_exptl_crystal_size_mid 0.14
_exptl_crystal_size_min 0.02
_refine_diff_density_max 0.168
_refine_diff_density_min -0.183
_refine_diff_density_rms 0.049
_refine_ls_extinction_method none
_refine_ls_goodness_of_fit_ref 1.079
_refine_ls_hydrogen_treatment refall
_refine_ls_matrix_type full
_refine_ls_number_parameters 103
_refine_ls_number_reflns 1046
_refine_ls_number_restraints 0
_refine_ls_restrained_S_all 1.079
_refine_ls_R_factor_all 0.1547
_refine_ls_R_factor_gt 0.0853
_refine_ls_shift/su_max 0.000
_refine_ls_shift/su_mean 0.000
_refine_ls_structure_factor_coef Fsqd
_refine_ls_weighting_details 'calc w=1/[\s^2^(Fo^2^)+(0.0812P)^2^+1.1150P] where P=(Fo^2^+2Fc^2^)/3'
_refine_ls_weighting_scheme calc
_refine_ls_wR_factor_gt 0.1888
_refine_ls_wR_factor_ref 0.2279
_reflns_number_gt 603
_reflns_number_total 1046
_reflns_threshold_expression >2sigma(I)
_cod_data_source_file d1ra07477f2.cif
_cod_data_source_block liu167
_cod_depositor_comments
;
The following automatic conversions were performed:

data item '_symmetry_cell_setting' value 'Orthorhombic' was changed
to 'orthorhombic' in accordance with the
/home/data/users/saulius/crontab/automatic-downloads/current/RSC/lib/dictionaries/cif_core.dic
dictionary named 'cif_core.dic' version 2.4.2 last updated on
2011-04-26.

Automatic conversion script
Id: cif_fix_values 7556 2019-12-06 15:28:31Z antanas 
;
_cod_original_sg_symbol_H-M Pbca
_cod_database_code 7244011

loop_
_symmetry_equiv_pos_as_xyz
'x, y, z'
'-x+1/2, -y, z+1/2'
'-x, y+1/2, -z+1/2'
'x+1/2, -y+1/2, -z'
'-x, -y, -z'
'x-1/2, y, -z-1/2'
'x, -y-1/2, z-1/2'
'-x-1/2, y-1/2, z'

loop_
_atom_site_label
_atom_site_type_symbol
_atom_site_fract_x
_atom_site_fract_y
_atom_site_fract_z
_atom_site_U_iso_or_equiv
_atom_site_adp_type
_atom_site_occupancy
_atom_site_symmetry_multiplicity
_atom_site_calc_flag
_atom_site_refinement_flags
_atom_site_disorder_assembly
_atom_site_disorder_group
N1 N 0.0938(5) 0.2726(4) 0.31226(19) 0.0337(10) Uani 1 1 d . . .
B1 B 0.2668(8) 0.1606(5) 0.3302(2) 0.0372(13) Uani 1 1 d . . .
C1 C -0.0578(6) 0.2522(4) 0.3688(2) 0.0371(11) Uani 1 1 d . . .
C2 C 0.0481(7) 0.2010(5) 0.4359(2) 0.0394(12) Uani 1 1 d . . .
C3 C 0.1999(7) 0.0947(5) 0.4086(2) 0.0417(13) Uani 1 1 d . . .
C4 C -0.1835(7) 0.3842(5) 0.3778(3) 0.0423(12) Uani 1 1 d . . .
H1 H -0.132(5) 0.160(4) 0.3477(19) 0.034(10) Uiso 1 1 d . . .
H1BA H 0.392(5) 0.226(4) 0.333(2) 0.041(11) Uiso 1 1 d . . .
H1BB H 0.267(5) 0.078(4) 0.2806(18) 0.034(9) Uiso 1 1 d . . .
H1NA H 0.131(6) 0.348(5) 0.314(2) 0.037(13) Uiso 1 1 d . . .
H1NB H 0.046(4) 0.256(3) 0.267(2) 0.019(10) Uiso 1 1 d . . .
H2A H -0.039(5) 0.169(3) 0.4731(19) 0.024(9) Uiso 1 1 d . . .
H2B H 0.104(6) 0.287(5) 0.463(3) 0.076(16) Uiso 1 1 d . . .
H3A H 0.148(6) 0.004(5) 0.403(2) 0.061(14) Uiso 1 1 d . . .
H3B H 0.295(7) 0.090(5) 0.443(3) 0.060(14) Uiso 1 1 d . . .
H4A H -0.099(7) 0.467(6) 0.398(3) 0.079(16) Uiso 1 1 d . . .
H4B H -0.294(5) 0.372(4) 0.415(2) 0.044(11) Uiso 1 1 d . . .
H4C H -0.234(6) 0.417(4) 0.328(2) 0.053(12) Uiso 1 1 d . . .

loop_
_atom_site_aniso_label
_atom_site_aniso_U_11
_atom_site_aniso_U_22
_atom_site_aniso_U_33
_atom_site_aniso_U_23
_atom_site_aniso_U_13
_atom_site_aniso_U_12
N1 0.055(2) 0.0152(18) 0.031(2) 0.0021(13) 0.0027(18) -0.0020(16)
B1 0.050(3) 0.024(2) 0.037(3) 0.0010(19) 0.002(2) 0.005(2)
C1 0.050(3) 0.023(2) 0.038(2) 0.0044(16) 0.006(2) 0.004(2)
C2 0.051(3) 0.034(2) 0.033(2) 0.0060(18) 0.008(2) 0.007(2)
C3 0.061(3) 0.030(3) 0.034(2) 0.0040(18) -0.001(2) 0.008(2)
C4 0.044(3) 0.041(3) 0.042(3) 0.004(2) -0.001(2) 0.008(2)

loop_
_atom_type_symbol
_atom_type_description
_atom_type_scat_dispersion_real
_atom_type_scat_dispersion_imag
_atom_type_scat_source
C C 0.0033 0.0016 'International Tables Vol C Tables 4.2.6.8 and 6.1.1.4'
H H 0.0000 0.0000 'International Tables Vol C Tables 4.2.6.8 and 6.1.1.4'
B B 0.0013 0.0007 'International Tables Vol C Tables 4.2.6.8 and 6.1.1.4'
N N 0.0061 0.0033 'International Tables Vol C Tables 4.2.6.8 and 6.1.1.4'

loop_
_geom_angle_atom_site_label_1
_geom_angle_atom_site_label_2
_geom_angle_atom_site_label_3
_geom_angle
_geom_angle_site_symmetry_1
_geom_angle_site_symmetry_3
_geom_angle_publ_flag
C1 N1 B1 108.7(3) . . ?
C1 N1 H1NA 109(3) . . ?
B1 N1 H1NA 108(3) . . ?
C1 N1 H1NB 110(2) . . ?
B1 N1 H1NB 111(2) . . ?
H1NA N1 H1NB 110(4) . . ?
C3 B1 N1 101.1(3) . . ?
C3 B1 H1BA 114(2) . . ?
N1 B1 H1BA 106.3(19) . . ?
C3 B1 H1BB 115.8(16) . . ?
N1 B1 H1BB 104.7(16) . . ?
H1BA B1 H1BB 113(3) . . ?
N1 C1 C2 103.9(3) . . ?
N1 C1 C4 113.2(3) . . ?
C2 C1 C4 117.0(4) . . ?
N1 C1 H1 101.8(19) . . ?
C2 C1 H1 106.8(19) . . ?
C4 C1 H1 112.6(19) . . ?
C1 C2 C3 106.5(3) . . ?
C1 C2 H2A 110(2) . . ?
C3 C2 H2A 118.9(19) . . ?
C1 C2 H2B 110(3) . . ?
C3 C2 H2B 112(3) . . ?
H2A C2 H2B 98(3) . . ?
C2 C3 B1 104.6(3) . . ?
C2 C3 H3A 109(3) . . ?
B1 C3 H3A 111(3) . . ?
C2 C3 H3B 109(3) . . ?
B1 C3 H3B 114(3) . . ?
H3A C3 H3B 109(4) . . ?
C1 C4 H4A 107(3) . . ?
C1 C4 H4B 115(2) . . ?
H4A C4 H4B 107(3) . . ?
C1 C4 H4C 110(2) . . ?
H4A C4 H4C 107(3) . . ?
H4B C4 H4C 111(3) . . ?

loop_
_geom_bond_atom_site_label_1
_geom_bond_atom_site_label_2
_geom_bond_distance
_geom_bond_site_symmetry_2
_geom_bond_publ_flag
N1 C1 1.500(5) . ?
N1 B1 1.633(6) . ?
N1 H1NA 0.74(4) . ?
N1 H1NB 0.90(4) . ?
B1 C3 1.624(6) . ?
B1 H1BA 1.07(4) . ?
B1 H1BB 1.18(3) . ?
C1 C2 1.509(6) . ?
C1 C4 1.513(6) . ?
C1 H1 1.07(4) . ?
C2 C3 1.534(6) . ?
C2 H2A 0.96(3) . ?
C2 H2B 1.02(5) . ?
C3 H3A 0.92(5) . ?
C3 H3B 0.92(5) . ?
C4 H4A 1.03(5) . ?
C4 H4B 1.05(4) . ?
C4 H4C 1.03(4) . ?

loop_
_geom_torsion_atom_site_label_1
_geom_torsion_atom_site_label_2
_geom_torsion_atom_site_label_3
_geom_torsion_atom_site_label_4
_geom_torsion
_geom_torsion_site_symmetry_1
_geom_torsion_site_symmetry_2
_geom_torsion_site_symmetry_3
_geom_torsion_site_symmetry_4
_geom_torsion_publ_flag
C1 N1 B1 C3 -7.1(4) . . . . ?
B1 N1 C1 C2 28.5(4) . . . . ?
B1 N1 C1 C4 156.5(3) . . . . ?
N1 C1 C2 C3 -40.1(4) . . . . ?
C4 C1 C2 C3 -165.7(4) . . . . ?
C1 C2 C3 B1 35.4(5) . . . . ?
N1 B1 C3 C2 -16.6(5) . . . . ?
